data_4023477
loop_
_publ_author_name
'Viktor Krch\<n\'ak'
'Katherine R. Waring'
'Bruce C. Noll'
'Ute Moellmann'
'Hans-Martin Dahse'
'Marvin J. Miller'

_publ_section_title
;
 Evolution of Natural Product Scaffolds by Acyl- and Arylnitroso
 Hetero-Diels-Alder Reactions: New Chemistry on Piperine
;
_journal_name_full 'Journal of Organic Chemistry'
_journal_page_first 4559
_journal_page_last 4567
_journal_paper_doi 10.1021/jo8004827
_journal_volume 73
_journal_year 2008
_chemical_compound_source synthesized
_chemical_formula_moiety 'C23 H26 N3 O3, C2 F3 O2'
_chemical_formula_sum 'C25 H26 F3 N3 O5'
_chemical_formula_weight 505.49
_space_group_IT_number 2
_symmetry_cell_setting triclinic
_symmetry_Int_Tables_number 2
_symmetry_space_group_name_Hall '-P 1'
_symmetry_space_group_name_H-M 'P -1'
_atom_sites_solution_hydrogens geom
_atom_sites_solution_primary direct
_atom_sites_solution_secondary difmap
_audit_creation_method SHELXL-97
_cell_angle_alpha 79.199(3)
_cell_angle_beta 70.316(3)
_cell_angle_gamma 77.971(3)
_cell_formula_units_Z 2
_cell_length_a 9.7374(6)
_cell_length_b 10.9885(7)
_cell_length_c 11.9183(8)
_cell_measurement_reflns_used 9956
_cell_measurement_temperature 100(2)
_cell_measurement_theta_max 27.311
_cell_measurement_theta_min 2.420
_cell_volume 1164.82(13)
_computing_cell_refinement 'APEX2/SAINT (Bruker, 2007)'
_computing_data_collection 'APEX2 (Bruker, 2007)'
_computing_data_reduction 'SAINT/XPREP (Bruker, 2007; Sheldrick, 2008)'
_computing_molecular_graphics 'XP (Sheldrick, 2008)'
_computing_publication_material 'XCIF (Sheldrick, 2008)/enCIFer (CCDC, 2005)'
_computing_structure_refinement 'XL (Sheldrick, 2008)'
_computing_structure_solution 'XS (Sheldrick, 2008)'
_diffrn_ambient_temperature 100(2)
_diffrn_detector_area_resol_mean 8.33
_diffrn_measured_fraction_theta_full 0.982
_diffrn_measured_fraction_theta_max 0.982
_diffrn_measurement_device_type 'Bruker X8-Apex II CCD diffractometer'
_diffrn_measurement_method '\f and \w scans'
_diffrn_radiation_monochromator graphite
_diffrn_radiation_probe x-ray
_diffrn_radiation_type MoK\a
_diffrn_radiation_wavelength 0.71073
_diffrn_reflns_av_R_equivalents 0.0320
_diffrn_reflns_av_sigmaI/netI 0.0259
_diffrn_reflns_limit_h_max 12
_diffrn_reflns_limit_h_min -12
_diffrn_reflns_limit_k_max 14
_diffrn_reflns_limit_k_min -14
_diffrn_reflns_limit_l_max 15
_diffrn_reflns_limit_l_min -15
_diffrn_reflns_number 34427
_diffrn_reflns_theta_full 27.85
_diffrn_reflns_theta_max 27.85
_diffrn_reflns_theta_min 1.83
_diffrn_source 'fine-focus sealed tube'
_diffrn_source_type 'Siemens KFFMO2K-90'
_exptl_absorpt_coefficient_mu 0.117
_exptl_absorpt_correction_T_max 0.99
_exptl_absorpt_correction_T_min 0.96
_exptl_absorpt_correction_type multi-scan
_exptl_absorpt_process_details 'Sheldrick, G. M. (2007). SADABS. University of G\"ottingen, Germany.'
_exptl_crystal_colour 'clear colorless'
_exptl_crystal_density_diffrn 1.441
_exptl_crystal_density_method 'not measured'
_exptl_crystal_description needle
_exptl_crystal_F_000 528
_exptl_crystal_recrystallization_method 'vapor diffusion of hexanes into CDCl~3~/CH~2~Cl~2~ solution'
_exptl_crystal_size_max 0.32
_exptl_crystal_size_mid 0.11
_exptl_crystal_size_min 0.06
_refine_diff_density_max 0.391
_refine_diff_density_min -0.431
_refine_diff_density_rms 0.052
_refine_ls_extinction_method none
_refine_ls_goodness_of_fit_ref 1.045
_refine_ls_hydrogen_treatment mixed
_refine_ls_matrix_type full
_refine_ls_number_parameters 330
_refine_ls_number_reflns 5440
_refine_ls_number_restraints 0
_refine_ls_restrained_S_all 1.045
_refine_ls_R_factor_all 0.0723
_refine_ls_R_factor_gt 0.0480
_refine_ls_shift/su_max 0.000
_refine_ls_shift/su_mean 0.000
_refine_ls_structure_factor_coef Fsqd
_refine_ls_weighting_details 'calc w=1/[\s^2^(Fo^2^)+(0.0549P)^2^+0.9095P] where P=(Fo^2^+2Fc^2^)/3'
_refine_ls_weighting_scheme calc
_refine_ls_wR_factor_gt 0.1201
_refine_ls_wR_factor_ref 0.1361
_reflns_number_gt 3973
_reflns_number_total 5440
_reflns_threshold_expression >2sigma(I)
_cod_data_source_file jo8004827-File001.cif
_cod_data_source_block bcn348_0m
_cod_database_code 4023477

loop_
_symmetry_equiv_pos_as_xyz
'x, y, z'
'-x, -y, -z'

loop_
_atom_site_label
_atom_site_type_symbol
_atom_site_fract_x
_atom_site_fract_y
_atom_site_fract_z
_atom_site_U_iso_or_equiv
_atom_site_adp_type
_atom_site_occupancy
_atom_site_symmetry_multiplicity
_atom_site_calc_flag
_atom_site_refinement_flags
_atom_site_disorder_assembly
_atom_site_disorder_group
N1 N 0.62261(18) 0.17790(14) 0.50696(14) 0.0241(3) Uani 1 1 d . . .
N2 N 0.77599(17) 0.07265(14) 0.61746(13) 0.0216(3) Uani 1 1 d . . .
H2N H 0.771(3) 0.141(3) 0.645(2) 0.046(7) Uiso 1 1 d . . .
N3 N 0.41665(19) 0.23752(14) 0.81586(15) 0.0276(4) Uani 1 1 d . . .
O1 O 1.00139(18) 0.29693(14) -0.04180(13) 0.0382(4) Uani 1 1 d . . .
O2 O 0.8589(2) 0.14502(17) -0.02168(14) 0.0503(5) Uani 1 1 d . . .
O3 O 0.43999(16) 0.07801(12) 0.71297(13) 0.0313(3) Uani 1 1 d . . .
C1 C 0.5705(2) 0.19858(17) 0.40120(17) 0.0259(4) Uani 1 1 d . . .
H1 H 0.5300 0.1234 0.3976 0.031 Uiso 1 1 calc R . .
C2 C 0.4482(2) 0.30606(18) 0.43164(18) 0.0288(4) Uani 1 1 d . . .
H2 H 0.3897 0.3448 0.3811 0.035 Uiso 1 1 calc R . .
C3 C 0.4300(2) 0.34138(17) 0.53561(18) 0.0285(4) Uani 1 1 d . . .
H3 H 0.3584 0.4091 0.5684 0.034 Uiso 1 1 calc R . .
C4 C 0.5361(2) 0.26174(16) 0.59645(17) 0.0248(4) Uani 1 1 d . . .
H4 H 0.6002 0.3140 0.6102 0.030 Uiso 1 1 calc R . .
C5 C 0.7145(2) 0.07457(16) 0.53057(16) 0.0217(4) Uani 1 1 d . . .
C6 C 0.8612(2) -0.03048(16) 0.65604(16) 0.0233(4) Uani 1 1 d . . .
C7 C 0.8933(2) -0.13574(16) 0.60174(18) 0.0270(4) Uani 1 1 d . . .
H7 H 0.9520 -0.2088 0.6277 0.032 Uiso 1 1 calc R . .
C8 C 0.8384(2) -0.13487(17) 0.50701(17) 0.0263(4) Uani 1 1 d . . .
H8 H 0.8627 -0.2073 0.4671 0.032 Uiso 1 1 calc R . .
C9 C 0.7505(2) -0.03167(17) 0.47098(16) 0.0246(4) Uani 1 1 d . . .
H9 H 0.7142 -0.0319 0.4064 0.030 Uiso 1 1 calc R . .
C10 C 0.9133(2) -0.01904(17) 0.75713(17) 0.0282(4) Uani 1 1 d . . .
H10A H 0.9739 0.0480 0.7329 0.042 Uiso 1 1 calc R . .
H10B H 0.9724 -0.0985 0.7779 0.042 Uiso 1 1 calc R . .
H10C H 0.8279 0.0009 0.8271 0.042 Uiso 1 1 calc R . .
C11 C 0.6912(2) 0.22730(16) 0.28531(17) 0.0253(4) Uani 1 1 d . . .
C12 C 0.7774(2) 0.31805(16) 0.27373(18) 0.0267(4) Uani 1 1 d . . .
H12 H 0.7623 0.3600 0.3407 0.032 Uiso 1 1 calc R . .
C13 C 0.8856(2) 0.34883(17) 0.16594(19) 0.0286(4) Uani 1 1 d . . .
H13 H 0.9438 0.4113 0.1579 0.034 Uiso 1 1 calc R . .
C14 C 0.9040(2) 0.28514(18) 0.07225(18) 0.0288(4) Uani 1 1 d . . .
C15 C 0.9888(3) 0.1941(2) -0.0960(2) 0.0410(5) Uani 1 1 d . . .
H15A H 0.9819 0.2242 -0.1778 0.049 Uiso 1 1 calc R . .
H15B H 1.0766 0.1283 -0.1018 0.049 Uiso 1 1 calc R . .
C16 C 0.8190(3) 0.19429(19) 0.08411(18) 0.0324(5) Uani 1 1 d . . .
C17 C 0.7128(2) 0.16344(18) 0.18817(18) 0.0313(4) Uani 1 1 d . . .
H17 H 0.6554 0.1009 0.1947 0.038 Uiso 1 1 calc R . .
C18 C 0.4581(2) 0.18514(16) 0.71465(17) 0.0248(4) Uani 1 1 d . . .
C19 C 0.3560(2) 0.16491(19) 0.93237(18) 0.0320(4) Uani 1 1 d . . .
H19A H 0.3642 0.0762 0.9216 0.038 Uiso 1 1 calc R . .
H19B H 0.2501 0.1982 0.9672 0.038 Uiso 1 1 calc R . .
C20 C 0.4393(3) 0.17261(19) 1.01694(19) 0.0330(4) Uani 1 1 d . . .
H20A H 0.5434 0.1328 0.9853 0.040 Uiso 1 1 calc R . .
H20B H 0.3949 0.1264 1.0966 0.040 Uiso 1 1 calc R . .
C21 C 0.4341(3) 0.3083(2) 1.0302(2) 0.0424(6) Uani 1 1 d . . .
H21A H 0.3308 0.3462 1.0683 0.051 Uiso 1 1 calc R . .
H21B H 0.4930 0.3122 1.0825 0.051 Uiso 1 1 calc R . .
C22 C 0.4953(3) 0.3808(2) 0.9082(2) 0.0438(6) Uani 1 1 d . . .
H22A H 0.6016 0.3484 0.8744 0.053 Uiso 1 1 calc R . .
H22B H 0.4857 0.4703 0.9171 0.053 Uiso 1 1 calc R . .
C23 C 0.4144(3) 0.36972(18) 0.8225(2) 0.0358(5) Uani 1 1 d . . .
H23A H 0.3109 0.4121 0.8507 0.043 Uiso 1 1 calc R . .
H23B H 0.4622 0.4117 0.7416 0.043 Uiso 1 1 calc R . .
C24 C 0.9107(3) 0.46202(19) 0.6766(2) 0.0413(5) Uani 1 1 d . . .
C25 C 0.8286(2) 0.37621(19) 0.63604(19) 0.0309(4) Uani 1 1 d . . .
F1 F 0.84083(18) 0.47947(16) 0.79181(16) 0.0673(5) Uani 1 1 d . . .
F2 F 1.04906(14) 0.41037(11) 0.67131(12) 0.0413(3) Uani 1 1 d . . .
F3 F 0.9171(2) 0.57493(12) 0.61287(19) 0.0728(5) Uani 1 1 d . . .
O4 O 0.83804(18) 0.27114(13) 0.68315(14) 0.0379(4) Uani 1 1 d . . .
O5 O 0.7681(3) 0.4323(2) 0.5640(2) 0.0830(8) Uani 1 1 d . . .

loop_
_atom_site_aniso_label
_atom_site_aniso_U_11
_atom_site_aniso_U_22
_atom_site_aniso_U_33
_atom_site_aniso_U_23
_atom_site_aniso_U_13
_atom_site_aniso_U_12
N1 0.0325(9) 0.0198(7) 0.0268(8) -0.0038(6) -0.0177(7) -0.0038(6)
N2 0.0295(9) 0.0160(7) 0.0249(8) -0.0030(6) -0.0145(6) -0.0049(6)
N3 0.0355(9) 0.0195(7) 0.0322(9) -0.0068(6) -0.0140(7) -0.0044(6)
O1 0.0466(9) 0.0417(8) 0.0338(8) -0.0007(6) -0.0167(7) -0.0196(7)
O2 0.0732(12) 0.0622(11) 0.0284(8) -0.0066(7) -0.0137(8) -0.0414(10)
O3 0.0408(8) 0.0236(7) 0.0370(8) -0.0075(6) -0.0151(6) -0.0132(6)
C1 0.0350(11) 0.0225(8) 0.0295(10) -0.0008(7) -0.0215(8) -0.0079(7)
C2 0.0307(11) 0.0248(9) 0.0372(11) 0.0006(8) -0.0201(9) -0.0059(8)
C3 0.0305(11) 0.0203(9) 0.0395(11) -0.0020(8) -0.0180(9) -0.0036(7)
C4 0.0315(10) 0.0178(8) 0.0319(10) -0.0055(7) -0.0167(8) -0.0045(7)
C5 0.0272(10) 0.0187(8) 0.0237(9) -0.0003(6) -0.0123(7) -0.0081(7)
C6 0.0289(10) 0.0192(8) 0.0261(9) 0.0018(7) -0.0136(8) -0.0084(7)
C7 0.0328(11) 0.0177(8) 0.0340(10) -0.0015(7) -0.0158(8) -0.0043(7)
C8 0.0303(10) 0.0194(8) 0.0328(10) -0.0070(7) -0.0108(8) -0.0070(7)
C9 0.0307(10) 0.0227(8) 0.0261(9) -0.0046(7) -0.0130(8) -0.0080(7)
C10 0.0378(11) 0.0231(9) 0.0297(10) -0.0005(7) -0.0199(9) -0.0043(8)
C11 0.0339(11) 0.0189(8) 0.0306(10) 0.0010(7) -0.0213(8) -0.0049(7)
C12 0.0327(11) 0.0179(8) 0.0372(10) -0.0049(7) -0.0209(9) -0.0022(7)
C13 0.0316(11) 0.0185(8) 0.0431(11) -0.0008(8) -0.0216(9) -0.0057(7)
C14 0.0344(11) 0.0266(9) 0.0316(10) 0.0043(8) -0.0203(9) -0.0089(8)
C15 0.0554(15) 0.0435(12) 0.0344(11) -0.0044(9) -0.0201(11) -0.0202(11)
C16 0.0469(13) 0.0321(10) 0.0295(10) -0.0010(8) -0.0233(9) -0.0143(9)
C17 0.0469(13) 0.0292(10) 0.0302(10) 0.0026(8) -0.0234(9) -0.0192(9)
C18 0.0259(10) 0.0214(8) 0.0338(10) -0.0062(7) -0.0161(8) -0.0039(7)
C19 0.0326(11) 0.0302(10) 0.0343(11) -0.0072(8) -0.0074(9) -0.0096(8)
C20 0.0412(12) 0.0290(10) 0.0298(10) -0.0034(8) -0.0105(9) -0.0090(9)
C21 0.0651(16) 0.0339(11) 0.0362(12) -0.0119(9) -0.0208(11) -0.0094(10)
C22 0.0746(18) 0.0264(10) 0.0407(12) -0.0076(9) -0.0234(12) -0.0185(11)
C23 0.0543(14) 0.0177(9) 0.0388(11) -0.0083(8) -0.0192(10) -0.0011(8)
C24 0.0419(13) 0.0215(9) 0.0627(15) -0.0101(10) -0.0184(11) -0.0017(9)
C25 0.0238(10) 0.0310(10) 0.0377(11) -0.0058(8) -0.0166(8) 0.0091(8)
F1 0.0609(10) 0.0640(10) 0.0833(12) -0.0489(9) -0.0111(9) -0.0073(8)
F2 0.0382(7) 0.0344(7) 0.0580(8) -0.0033(6) -0.0214(6) -0.0113(5)
F3 0.0859(12) 0.0201(6) 0.1262(16) 0.0031(8) -0.0547(12) -0.0124(7)
O4 0.0561(10) 0.0236(7) 0.0489(9) -0.0079(6) -0.0327(8) -0.0080(6)
O5 0.0823(15) 0.0599(12) 0.135(2) 0.0540(13) -0.0841(16) -0.0467(11)

loop_
_atom_type_symbol
_atom_type_description
_atom_type_scat_dispersion_real
_atom_type_scat_dispersion_imag
_atom_type_scat_source
C C 0.0033 0.0016 'International Tables Vol C Tables 4.2.6.8 and 6.1.1.4'
H H 0.0000 0.0000 'International Tables Vol C Tables 4.2.6.8 and 6.1.1.4'
N N 0.0061 0.0033 'International Tables Vol C Tables 4.2.6.8 and 6.1.1.4'
O O 0.0106 0.0060 'International Tables Vol C Tables 4.2.6.8 and 6.1.1.4'
F F 0.0171 0.0103 'International Tables Vol C Tables 4.2.6.8 and 6.1.1.4'

loop_
_geom_angle_atom_site_label_1
_geom_angle_atom_site_label_2
_geom_angle_atom_site_label_3
_geom_angle
_geom_angle_site_symmetry_1
_geom_angle_site_symmetry_3
_geom_angle_publ_flag
C5 N1 C4 122.95(15) . . ?
C5 N1 C1 122.18(15) . . ?
C4 N1 C1 113.01(14) . . ?
C5 N2 C6 123.27(15) . . ?
C5 N2 H2N 120.3(17) . . ?
C6 N2 H2N 116.0(17) . . ?
C18 N3 C19 120.46(15) . . ?
C18 N3 C23 125.39(17) . . ?
C19 N3 C23 113.96(16) . . ?
C14 O1 C15 104.92(16) . . ?
C16 O2 C15 105.64(16) . . ?
N1 C1 C2 100.86(15) . . ?
N1 C1 C11 112.21(15) . . ?
C2 C1 C11 113.61(15) . . ?
N1 C1 H1 109.9 . . ?
C2 C1 H1 109.9 . . ?
C11 C1 H1 109.9 . . ?
C3 C2 C1 112.84(17) . . ?
C3 C2 H2 123.6 . . ?
C1 C2 H2 123.6 . . ?
C2 C3 C4 111.76(17) . . ?
C2 C3 H3 124.1 . . ?
C4 C3 H3 124.1 . . ?
N1 C4 C3 101.46(15) . . ?
N1 C4 C18 110.05(14) . . ?
C3 C4 C18 112.66(16) . . ?
N1 C4 H4 110.8 . . ?
C3 C4 H4 110.8 . . ?
C18 C4 H4 110.8 . . ?
N1 C5 N2 118.02(15) . . ?
N1 C5 C9 123.90(16) . . ?
N2 C5 C9 118.07(16) . . ?
C7 C6 N2 119.23(16) . . ?
C7 C6 C10 124.28(17) . . ?
N2 C6 C10 116.48(15) . . ?
C6 C7 C8 119.02(17) . . ?
C6 C7 H7 120.5 . . ?
C8 C7 H7 120.5 . . ?
C9 C8 C7 121.09(17) . . ?
C9 C8 H8 119.5 . . ?
C7 C8 H8 119.5 . . ?
C8 C9 C5 119.12(16) . . ?
C8 C9 H9 120.4 . . ?
C5 C9 H9 120.4 . . ?
C6 C10 H10A 109.5 . . ?
C6 C10 H10B 109.5 . . ?
H10A C10 H10B 109.5 . . ?
C6 C10 H10C 109.5 . . ?
H10A C10 H10C 109.5 . . ?
H10B C10 H10C 109.5 . . ?
C12 C11 C17 120.17(19) . . ?
C12 C11 C1 120.87(17) . . ?
C17 C11 C1 118.94(16) . . ?
C11 C12 C13 121.51(18) . . ?
C11 C12 H12 119.2 . . ?
C13 C12 H12 119.2 . . ?
C14 C13 C12 117.09(17) . . ?
C14 C13 H13 121.5 . . ?
C12 C13 H13 121.5 . . ?
C13 C14 O1 128.81(18) . . ?
C13 C14 C16 121.35(19) . . ?
O1 C14 C16 109.84(17) . . ?
O2 C15 O1 107.56(18) . . ?
O2 C15 H15A 110.2 . . ?
O1 C15 H15A 110.2 . . ?
O2 C15 H15B 110.2 . . ?
O1 C15 H15B 110.2 . . ?
H15A C15 H15B 108.5 . . ?
C17 C16 O2 127.67(18) . . ?
C17 C16 C14 122.40(18) . . ?
O2 C16 C14 109.92(18) . . ?
C16 C17 C11 117.48(17) . . ?
C16 C17 H17 121.3 . . ?
C11 C17 H17 121.3 . . ?
O3 C18 N3 122.76(18) . . ?
O3 C18 C4 119.30(16) . . ?
N3 C18 C4 117.91(15) . . ?
N3 C19 C20 109.99(16) . . ?
N3 C19 H19A 109.7 . . ?
C20 C19 H19A 109.7 . . ?
N3 C19 H19B 109.7 . . ?
C20 C19 H19B 109.7 . . ?
H19A C19 H19B 108.2 . . ?
C19 C20 C21 110.53(18) . . ?
C19 C20 H20A 109.5 . . ?
C21 C20 H20A 109.5 . . ?
C19 C20 H20B 109.5 . . ?
C21 C20 H20B 109.5 . . ?
H20A C20 H20B 108.1 . . ?
C22 C21 C20 109.84(17) . . ?
C22 C21 H21A 109.7 . . ?
C20 C21 H21A 109.7 . . ?
C22 C21 H21B 109.7 . . ?
C20 C21 H21B 109.7 . . ?
H21A C21 H21B 108.2 . . ?
C21 C22 C23 111.3(2) . . ?
C21 C22 H22A 109.4 . . ?
C23 C22 H22A 109.4 . . ?
C21 C22 H22B 109.4 . . ?
C23 C22 H22B 109.4 . . ?
H22A C22 H22B 108.0 . . ?
N3 C23 C22 110.31(17) . . ?
N3 C23 H23A 109.6 . . ?
C22 C23 H23A 109.6 . . ?
N3 C23 H23B 109.6 . . ?
C22 C23 H23B 109.6 . . ?
H23A C23 H23B 108.1 . . ?
F3 C24 F2 106.77(19) . . ?
F3 C24 F1 107.16(19) . . ?
F2 C24 F1 105.9(2) . . ?
F3 C24 C25 113.9(2) . . ?
F2 C24 C25 112.87(16) . . ?
F1 C24 C25 109.76(19) . . ?
O4 C25 O5 133.4(2) . . ?
O4 C25 C24 113.81(17) . . ?
O5 C25 C24 112.8(2) . . ?

loop_
_geom_bond_atom_site_label_1
_geom_bond_atom_site_label_2
_geom_bond_distance
_geom_bond_site_symmetry_2
_geom_bond_publ_flag
N1 C5 1.340(2) . ?
N1 C4 1.461(2) . ?
N1 C1 1.474(2) . ?
N2 C5 1.355(2) . ?
N2 C6 1.361(2) . ?
N2 H2N 0.86(3) . ?
N3 C18 1.336(2) . ?
N3 C19 1.464(3) . ?
N3 C23 1.465(2) . ?
O1 C14 1.371(3) . ?
O1 C15 1.446(3) . ?
O2 C16 1.368(2) . ?
O2 C15 1.424(3) . ?
O3 C18 1.231(2) . ?
C1 C2 1.493(3) . ?
C1 C11 1.512(3) . ?
C1 H1 1.0000 . ?
C2 C3 1.312(3) . ?
C2 H2 0.9500 . ?
C3 C4 1.500(3) . ?
C3 H3 0.9500 . ?
C4 C18 1.540(3) . ?
C4 H4 1.0000 . ?
C5 C9 1.401(2) . ?
C6 C7 1.359(2) . ?
C6 C10 1.490(2) . ?
C7 C8 1.400(3) . ?
C7 H7 0.9500 . ?
C8 C9 1.365(3) . ?
C8 H8 0.9500 . ?
C9 H9 0.9500 . ?
C10 H10A 0.9800 . ?
C10 H10B 0.9800 . ?
C10 H10C 0.9800 . ?
C11 C12 1.392(3) . ?
C11 C17 1.399(3) . ?
C12 C13 1.396(3) . ?
C12 H12 0.9500 . ?
C13 C14 1.369(3) . ?
C13 H13 0.9500 . ?
C14 C16 1.384(3) . ?
C15 H15A 0.9900 . ?
C15 H15B 0.9900 . ?
C16 C17 1.359(3) . ?
C17 H17 0.9500 . ?
C19 C20 1.514(3) . ?
C19 H19A 0.9900 . ?
C19 H19B 0.9900 . ?
C20 C21 1.517(3) . ?
C20 H20A 0.9900 . ?
C20 H20B 0.9900 . ?
C21 C22 1.511(3) . ?
C21 H21A 0.9900 . ?
C21 H21B 0.9900 . ?
C22 C23 1.519(3) . ?
C22 H22A 0.9900 . ?
C22 H22B 0.9900 . ?
C23 H23A 0.9900 . ?
C23 H23B 0.9900 . ?
C24 F3 1.330(3) . ?
C24 F2 1.334(3) . ?
C24 F1 1.341(3) . ?
C24 C25 1.583(3) . ?
C25 O4 1.185(2) . ?
C25 O5 1.206(3) . ?

loop_
_geom_hbond_atom_site_label_D
_geom_hbond_atom_site_label_H
_geom_hbond_distance_DH
_geom_hbond_distance_HA
_geom_hbond_angle_DHA
_geom_hbond_distance_DA
_geom_hbond_atom_site_label_A
_geom_hbond_site_symmetry_A
_geom_hbond_publ_flag
N2 H2N 0.86(3) 1.87(3) 158(3) 2.691(2) O4 1_555 y
